data_7107871
loop_
_publ_author_name
'Nicholas J. W. Rattray'
'Waleed A. Zalloum'
'David Mansell'
'Joe Latimer'
'Carl H. Schwalbe'
'Alexander J. Blake'
'Elena V. Bichenkova'
'Sally  Freeman'

_publ_section_title
;
 Fluorescent probe for detection of bacteria: conformational trigger upon
 bacterial reduction of an azo bridge
;
_journal_coden_Cambridge 0182
_journal_name_full Chem.Commun.
_journal_page_first 6393
_journal_paper_doi 10.1039/c2cc32521g
_journal_volume 48
_journal_year 2012
_chemical_formula_moiety 'C30 H32 N4 O6 S2'
_chemical_formula_sum 'C30 H32 N4 O6 S2'
_chemical_formula_weight 608.72
_chemical_name_systematic
;
?
;
_space_group_IT_number 61
_symmetry_cell_setting orthorhombic
_symmetry_space_group_name_Hall '-P 2ac 2ab'
_symmetry_space_group_name_H-M 'P b c a'
_atom_sites_solution_hydrogens geom
_atom_sites_solution_primary direct
_atom_sites_solution_secondary difmap
_audit_creation_date
;
'Tue Feb 01 06:46:28 2011'
;
_audit_creation_method
;
CrysAlisPro, Oxford Diffraction Ltd.,
Version 1.171.34.44 (release 25-10-2010 CrysAlis171 .NET)
(compiled Oct 25 2010,18:11:34)
;
_cell_angle_alpha 90.00
_cell_angle_beta 90.00
_cell_angle_gamma 90.00
_cell_formula_units_Z 8
_cell_length_a 24.0493(16)
_cell_length_b 21.2442(13)
_cell_length_c 11.3248(5)
_cell_measurement_reflns_used 4744
_cell_measurement_temperature 295(2)
_cell_measurement_theta_max 28.1385
_cell_measurement_theta_min 2.9926
_cell_volume 5785.9(6)
_computing_cell_refinement
;
CrysAlisPro, Oxford Diffraction Ltd.,
Version 1.171.34.44 (release 25-10-2010 CrysAlis171 .NET)
(compiled Oct 25 2010,18:11:34)
;
_computing_data_collection
;
CrysAlisPro, Oxford Diffraction Ltd.,
Version 1.171.34.44 (release 25-10-2010 CrysAlis171 .NET)
(compiled Oct 25 2010,18:11:34)
;
_computing_data_reduction
;
CrysAlisPro, Oxford Diffraction Ltd.,
Version 1.171.34.44 (release 25-10-2010 CrysAlis171 .NET)
(compiled Oct 25 2010,18:11:34)
;
_computing_molecular_graphics 'Mercury (Macrae et al., 2008)'
_computing_publication_material 'SHELXL-97 (Sheldrick, 2008)'
_computing_structure_refinement 'SHELXL-97 (Sheldrick, 2008)'
_computing_structure_solution 'SHELXS-97 (Sheldrick, 2008)'
_diffrn_ambient_temperature 295(2)
_diffrn_detector_area_resol_mean 16.1592
_diffrn_measured_fraction_theta_full 0.993
_diffrn_measured_fraction_theta_max 0.914
_diffrn_measurement_details
;
1 omega -69.00 30.00 1.0000 112.2900
omega____ theta____ kappa____ phi______ frames
- -28.3928 77.0000 -150.0000 99

2 omega -72.00 39.00 1.0000 112.2900
omega____ theta____ kappa____ phi______ frames
- -28.3928 77.0000 90.0000 111

;
_diffrn_measurement_device_type 'SuperNova, Single source at offset), Eos'
_diffrn_measurement_method '\w scans'
_diffrn_orient_matrix_UB_11 -0.0030786000
_diffrn_orient_matrix_UB_12 0.0315729000
_diffrn_orient_matrix_UB_13 0.0190591000
_diffrn_orient_matrix_UB_21 -0.0290491000
_diffrn_orient_matrix_UB_22 -0.0018424000
_diffrn_orient_matrix_UB_23 -0.0105938000
_diffrn_orient_matrix_UB_31 -0.0042326000
_diffrn_orient_matrix_UB_32 -0.0105829000
_diffrn_orient_matrix_UB_33 0.0587265000
_diffrn_radiation_monochromator mirror
_diffrn_radiation_source 'SuperNova (Mo) X-ray Source'
_diffrn_radiation_type 'Mo K\a'
_diffrn_radiation_wavelength 0.7107
_diffrn_reflns_av_R_equivalents 0.0571
_diffrn_reflns_av_sigmaI/netI 0.0676
_diffrn_reflns_limit_h_max 28
_diffrn_reflns_limit_h_min -31
_diffrn_reflns_limit_k_max 17
_diffrn_reflns_limit_k_min -27
_diffrn_reflns_limit_l_max 14
_diffrn_reflns_limit_l_min -14
_diffrn_reflns_number 18834
_diffrn_reflns_theta_full 26.00
_diffrn_reflns_theta_max 28.13
_diffrn_reflns_theta_min 3.13
_exptl_absorpt_coefficient_mu 0.235
_exptl_absorpt_correction_T_max 1.00000
_exptl_absorpt_correction_T_min 0.88561
_exptl_absorpt_correction_type multi-scan
_exptl_absorpt_process_details
;
CrysAlisPro, Oxford Diffraction Ltd.,
Version 1.171.34.44 (release 25-10-2010 CrysAlis171 .NET)
(compiled Oct 25 2010,18:11:34)
Empirical absorption correction using spherical harmonics,
implemented in SCALE3 ABSPACK scaling algorithm.
;
_exptl_crystal_colour light_green
_exptl_crystal_density_diffrn 1.398
_exptl_crystal_density_method 'not measured'
_exptl_crystal_description tablet
_exptl_crystal_F_000 2560
_exptl_crystal_size_max 0.49
_exptl_crystal_size_mid 0.34
_exptl_crystal_size_min 0.10
_refine_diff_density_max 0.740
_refine_diff_density_min -0.352
_refine_diff_density_rms 0.051
_refine_ls_extinction_method none
_refine_ls_goodness_of_fit_ref 1.039
_refine_ls_hydrogen_treatment constr
_refine_ls_matrix_type full
_refine_ls_number_parameters 383
_refine_ls_number_reflns 6458
_refine_ls_number_restraints 389
_refine_ls_restrained_S_all 1.016
_refine_ls_R_factor_all 0.1376
_refine_ls_R_factor_gt 0.0730
_refine_ls_shift/su_max 0.000
_refine_ls_shift/su_mean 0.000
_refine_ls_structure_factor_coef Fsqd
_refine_ls_weighting_details 'calc w=1/[\s^2^(Fo^2^)+(0.0829P)^2^+1.3276P] where P=(Fo^2^+2Fc^2^)/3'
_refine_ls_weighting_scheme calc
_refine_ls_wR_factor_gt 0.1781
_refine_ls_wR_factor_ref 0.2199
_reflns_number_gt 3289
_reflns_number_total 6458
_reflns_threshold_expression >2sigma(I)
_cod_data_source_file c2cc32521g.txt
_cod_data_source_block global
_cod_database_code 7107871
_chemical_oxdiff_usercomment 'NNDABS #10116 for CS/AJB, RT, Twinned crystal'
_reflns_odcompleteness_completeness 98.90
_reflns_odcompleteness_theta 26.32
_reflns_odcompleteness_iscentric 1

loop_
_symmetry_equiv_pos_as_xyz
'x, y, z'
'-x+1/2, -y, z+1/2'
'x+1/2, -y+1/2, -z'
'-x, y+1/2, -z+1/2'
'-x, -y, -z'
'x+1/2, y, -z+1/2'
'-x+1/2, y+1/2, z'
'x, -y+1/2, z+1/2'

loop_
_atom_site_label
_atom_site_type_symbol
_atom_site_fract_x
_atom_site_fract_y
_atom_site_fract_z
_atom_site_U_iso_or_equiv
_atom_site_adp_type
_atom_site_occupancy
_atom_site_symmetry_multiplicity
_atom_site_calc_flag
_atom_site_refinement_flags
S1 S 0.01946(5) 0.10966(5) 0.80542(9) 0.0616(3) Uani 1 1 d U
S2 S 0.14966(5) -0.10433(6) 0.77241(9) 0.0670(4) Uani 1 1 d U
O1 O 0.00795(12) 0.04739(12) 0.7283(2) 0.0624(7) Uani 1 1 d U
O2 O -0.03176(13) 0.12889(14) 0.8561(3) 0.0799(9) Uani 1 1 d U
O3 O 0.06425(14) 0.09948(14) 0.8829(2) 0.0806(9) Uani 1 1 d U
O4 O 0.09493(11) -0.06330(12) 0.7716(2) 0.0619(7) Uani 1 1 d U
O5 O 0.14172(15) -0.15838(15) 0.7010(2) 0.0868(10) Uani 1 1 d U
O6 O 0.19231(14) -0.05996(16) 0.7435(2) 0.0860(10) Uani 1 1 d U
N1 N -0.04176(18) -0.14035(19) 0.7312(3) 0.0764(11) Uani 1 1 d U
N2 N -0.07526(17) -0.09634(19) 0.7173(3) 0.0752(10) Uani 1 1 d U
N3 N 0.16067(15) 0.23138(19) 0.3748(3) 0.0734(10) Uani 1 1 d U
N4 N 0.18643(16) -0.09810(18) 1.3396(3) 0.0752(10) Uani 1 1 d U
C1 C 0.0154(2) -0.1196(2) 0.6938(4) 0.0686(11) Uani 1 1 d U
H1 H 0.0366 -0.1540 0.6578 0.082 Uiso 1 1 calc R
C2 C 0.00340(19) -0.0678(2) 0.6072(3) 0.0683(12) Uani 1 1 d U
H2A H -0.0059 -0.0837 0.5295 0.082 Uiso 1 1 calc R
H2B H 0.0338 -0.0379 0.6014 0.082 Uiso 1 1 calc R
C3 C -0.04689(19) -0.0403(2) 0.6706(3) 0.0678(11) Uani 1 1 d U
H3 H -0.0707 -0.0153 0.6183 0.081 Uiso 1 1 calc R
C4 C -0.02676(17) -0.00325(18) 0.7775(3) 0.0591(10) Uani 1 1 d U
H4 H -0.0588 0.0152 0.8182 0.071 Uiso 1 1 calc R
C5 C 0.00539(18) -0.04458(19) 0.8628(3) 0.0625(11) Uani 1 1 d U
H5A H -0.0209 -0.0659 0.9139 0.075 Uiso 1 1 calc R
H5B H 0.0283 -0.0178 0.9122 0.075 Uiso 1 1 calc R
C6 C 0.04314(18) -0.09463(18) 0.8039(3) 0.0601(10) Uani 1 1 d U
H6 H 0.0506 -0.1291 0.8592 0.072 Uiso 1 1 calc R
C7 C 0.03843(17) 0.15927(17) 0.6888(3) 0.0532(9) Uani 1 1 d U
C8 C 0.00135(19) 0.20472(19) 0.6593(4) 0.0668(11) Uani 1 1 d U
H8 H -0.0310 0.2098 0.7032 0.080 Uiso 1 1 calc R
C9 C 0.0120(2) 0.2437(2) 0.5632(4) 0.0714(12) Uani 1 1 d U
H9 H -0.0141 0.2739 0.5415 0.086 Uiso 1 1 calc R
C10 C 0.06001(18) 0.23821(18) 0.5006(4) 0.0626(10) Uani 1 1 d U
H10 H 0.0663 0.2647 0.4365 0.075 Uiso 1 1 calc R
C11 C 0.10059(16) 0.19274(17) 0.5316(3) 0.0522(9) Uani 1 1 d U
C12 C 0.15059(17) 0.18711(19) 0.4648(3) 0.0577(10) Uani 1 1 d U
C13 C 0.18548(18) 0.1384(2) 0.4894(4) 0.0680(11) Uani 1 1 d U
H13 H 0.2177 0.1334 0.4450 0.082 Uiso 1 1 calc R
C14 C 0.17383(18) 0.0960(2) 0.5799(4) 0.0680(11) Uani 1 1 d U
H14 H 0.1985 0.0632 0.5940 0.082 Uiso 1 1 calc R
C15 C 0.12799(17) 0.10086(18) 0.6477(3) 0.0574(10) Uani 1 1 d U
H15 H 0.1217 0.0724 0.7086 0.069 Uiso 1 1 calc R
C16 C 0.08921(16) 0.15024(16) 0.6249(3) 0.0491(9) Uani 1 1 d U
C17 C 0.1784(2) 0.2930(2) 0.4174(5) 0.0988(17) Uani 1 1 d U
H17A H 0.1549 0.3058 0.4817 0.148 Uiso 1 1 calc R
H17B H 0.1756 0.3232 0.3545 0.148 Uiso 1 1 calc R
H17C H 0.2162 0.2906 0.4441 0.148 Uiso 1 1 calc R
C18 C 0.1928(2) 0.2105(3) 0.2738(4) 0.1061(18) Uani 1 1 d U
H18A H 0.1772 0.1722 0.2435 0.159 Uiso 1 1 calc R
H18B H 0.2306 0.2033 0.2975 0.159 Uiso 1 1 calc R
H18C H 0.1919 0.2423 0.2136 0.159 Uiso 1 1 calc R
C19 C 0.15598(16) -0.12966(19) 0.9194(3) 0.0541(9) Uani 1 1 d U
C20 C 0.15877(19) -0.1938(2) 0.9376(3) 0.0676(11) Uani 1 1 d U
H20 H 0.1528 -0.2214 0.8752 0.081 Uiso 1 1 calc R
C21 C 0.1706(2) -0.2170(2) 1.0498(4) 0.0774(13) Uani 1 1 d U
H21 H 0.1737 -0.2601 1.0616 0.093 Uiso 1 1 calc R
C22 C 0.17747(18) -0.1772(2) 1.1414(4) 0.0658(11) Uani 1 1 d U
H22 H 0.1859 -0.1934 1.2155 0.079 Uiso 1 1 calc R
C23 C 0.17218(15) -0.11149(18) 1.1275(3) 0.0515(9) Uani 1 1 d U
C24 C 0.17894(16) -0.0704(2) 1.2261(3) 0.0585(10) Uani 1 1 d U
C25 C 0.17849(19) -0.0073(2) 1.2069(4) 0.0687(12) Uani 1 1 d U
H25 H 0.1851 0.0197 1.2699 0.082 Uiso 1 1 calc R
C26 C 0.16838(19) 0.0179(2) 1.0961(4) 0.0698(12) Uani 1 1 d U
H26 H 0.1676 0.0614 1.0867 0.084 Uiso 1 1 calc R
C27 C 0.15957(17) -0.01986(18) 1.0007(4) 0.0607(10) Uani 1 1 d U
H27 H 0.1518 -0.0023 0.9273 0.073 Uiso 1 1 calc R
C28 C 0.16235(14) -0.08612(17) 1.0138(3) 0.0478(8) Uani 1 1 d U
C29 C 0.2184(3) -0.0616(3) 1.4226(5) 0.141(3) Uani 1 1 d U
H29A H 0.2524 -0.0482 1.3860 0.211 Uiso 1 1 calc R
H29B H 0.2269 -0.0870 1.4905 0.211 Uiso 1 1 calc R
H29C H 0.1974 -0.0254 1.4466 0.211 Uiso 1 1 calc R
C30 C 0.1359(2) -0.1214(3) 1.3896(4) 0.0964(17) Uani 1 1 d U
H30A H 0.1157 -0.1446 1.3309 0.145 Uiso 1 1 calc R
H30B H 0.1136 -0.0867 1.4165 0.145 Uiso 1 1 calc R
H30C H 0.1443 -0.1485 1.4551 0.145 Uiso 1 1 calc R

loop_
_atom_site_aniso_label
_atom_site_aniso_U_11
_atom_site_aniso_U_22
_atom_site_aniso_U_33
_atom_site_aniso_U_23
_atom_site_aniso_U_13
_atom_site_aniso_U_12
S1 0.0746(7) 0.0570(6) 0.0533(6) -0.0074(5) 0.0107(5) -0.0100(5)
S2 0.0775(8) 0.0840(8) 0.0396(5) -0.0015(5) 0.0002(5) 0.0108(6)
O1 0.0752(19) 0.0548(15) 0.0574(15) -0.0065(13) 0.0179(13) -0.0142(14)
O2 0.091(2) 0.0708(19) 0.078(2) -0.0199(16) 0.0345(17) -0.0066(16)
O3 0.094(2) 0.095(2) 0.0523(17) 0.0041(15) -0.0024(16) -0.0215(18)
O4 0.0666(18) 0.0658(17) 0.0533(15) 0.0055(13) -0.0093(13) -0.0017(14)
O5 0.117(3) 0.098(2) 0.0450(15) -0.0204(16) -0.0090(16) 0.024(2)
O6 0.082(2) 0.119(3) 0.0570(18) 0.0193(17) 0.0186(15) -0.011(2)
N1 0.088(3) 0.075(3) 0.065(2) -0.005(2) -0.014(2) -0.019(2)
N2 0.077(3) 0.070(2) 0.079(2) -0.004(2) -0.012(2) -0.023(2)
N3 0.073(2) 0.088(3) 0.059(2) 0.0175(19) -0.0029(18) -0.019(2)
N4 0.080(3) 0.106(3) 0.0393(18) -0.0009(18) -0.0134(17) 0.004(2)
C1 0.085(3) 0.062(3) 0.059(2) -0.012(2) -0.012(2) 0.006(2)
C2 0.087(3) 0.083(3) 0.0342(19) -0.0057(19) -0.0081(19) -0.004(2)
C3 0.083(3) 0.067(3) 0.053(2) 0.004(2) -0.016(2) -0.009(2)
C4 0.064(3) 0.060(2) 0.053(2) -0.0130(19) 0.0006(18) -0.005(2)
C5 0.083(3) 0.072(3) 0.0329(19) -0.0029(18) -0.0014(18) -0.012(2)
C6 0.080(3) 0.056(2) 0.043(2) 0.0052(18) -0.0107(19) -0.015(2)
C7 0.064(2) 0.042(2) 0.054(2) -0.0078(17) 0.0005(18) -0.0088(18)
C8 0.071(3) 0.051(2) 0.077(3) -0.014(2) 0.013(2) 0.003(2)
C9 0.085(3) 0.055(3) 0.075(3) -0.003(2) -0.004(2) 0.014(2)
C10 0.075(3) 0.055(2) 0.058(2) 0.0037(19) -0.010(2) 0.003(2)
C11 0.064(2) 0.048(2) 0.0452(19) 0.0004(16) -0.0125(17) -0.0088(18)
C12 0.059(2) 0.069(3) 0.045(2) 0.0067(18) -0.0049(17) -0.012(2)
C13 0.055(2) 0.087(3) 0.062(2) 0.005(2) 0.0055(19) -0.006(2)
C14 0.060(3) 0.073(3) 0.070(3) 0.009(2) -0.005(2) 0.011(2)
C15 0.059(2) 0.058(2) 0.056(2) 0.0043(18) -0.0019(18) 0.000(2)
C16 0.058(2) 0.0420(19) 0.0469(19) 0.0007(16) -0.0074(16) -0.0081(17)
C17 0.110(4) 0.089(4) 0.098(4) 0.033(3) -0.020(3) -0.033(3)
C18 0.111(4) 0.149(5) 0.058(3) 0.020(3) 0.016(3) -0.020(4)
C19 0.056(2) 0.064(2) 0.0418(19) 0.0041(17) 0.0011(16) 0.0041(19)
C20 0.088(3) 0.062(3) 0.053(2) -0.010(2) -0.005(2) 0.000(2)
C21 0.110(4) 0.055(3) 0.067(3) 0.008(2) 0.002(3) 0.007(2)
C22 0.085(3) 0.065(3) 0.047(2) 0.006(2) -0.002(2) 0.008(2)
C23 0.046(2) 0.062(2) 0.046(2) 0.0030(17) 0.0004(15) 0.0002(18)
C24 0.052(2) 0.078(3) 0.045(2) -0.003(2) -0.0009(16) -0.002(2)
C25 0.074(3) 0.079(3) 0.053(2) -0.017(2) 0.005(2) -0.010(2)
C26 0.085(3) 0.058(2) 0.067(3) -0.007(2) 0.014(2) -0.008(2)
C27 0.069(3) 0.060(2) 0.053(2) 0.0108(19) 0.0064(19) 0.002(2)
C28 0.049(2) 0.054(2) 0.0409(18) 0.0019(16) 0.0052(15) 0.0014(17)
C29 0.175(7) 0.179(6) 0.068(4) -0.008(4) -0.055(4) -0.038(5)
C30 0.111(4) 0.119(4) 0.059(3) 0.037(3) 0.010(3) 0.017(3)

loop_
_atom_type_symbol
_atom_type_description
_atom_type_scat_dispersion_real
_atom_type_scat_dispersion_imag
_atom_type_scat_source
C C 0.0033 0.0016 'International Tables Vol C Tables 4.2.6.8 and 6.1.1.4'
H H 0.0000 0.0000 'International Tables Vol C Tables 4.2.6.8 and 6.1.1.4'
N N 0.0061 0.0033 'International Tables Vol C Tables 4.2.6.8 and 6.1.1.4'
O O 0.0106 0.0060 'International Tables Vol C Tables 4.2.6.8 and 6.1.1.4'
S S 0.1246 0.1234 'International Tables Vol C Tables 4.2.6.8 and 6.1.1.4'

loop_
_geom_angle_atom_site_label_1
_geom_angle_atom_site_label_2
_geom_angle_atom_site_label_3
_geom_angle
O3 S1 O2 117.20(19)
O3 S1 O1 110.12(18)
O2 S1 O1 107.88(17)
O3 S1 C7 111.32(19)
O2 S1 C7 111.0(2)
O1 S1 C7 97.49(15)
O5 S2 O6 120.0(2)
O5 S2 O4 109.37(18)
O6 S2 O4 103.45(18)
O5 S2 C19 107.69(19)
O6 S2 C19 110.91(19)
O4 S2 C19 104.30(17)
C4 O1 S1 119.5(2)
C6 O4 S2 117.3(2)
N2 N1 C1 109.6(4)
N1 N2 C3 110.7(4)
C12 N3 C18 117.3(4)
C12 N3 C17 114.2(3)
C18 N3 C17 112.3(4)
C24 N4 C30 113.1(3)
C24 N4 C29 115.7(4)
C30 N4 C29 112.5(4)
C2 C1 N1 102.9(4)
C2 C1 C6 111.4(3)
N1 C1 C6 105.9(3)
C2 C1 H1 112.0
N1 C1 H1 112.0
C6 C1 H1 112.0
C1 C2 C3 97.2(3)
C1 C2 H2A 112.3
C3 C2 H2A 112.3
C1 C2 H2B 112.3
C3 C2 H2B 112.3
H2A C2 H2B 109.9
N2 C3 C4 106.3(3)
N2 C3 C2 103.2(4)
C4 C3 C2 108.7(4)
N2 C3 H3 112.7
C4 C3 H3 112.7
C2 C3 H3 112.7
O1 C4 C5 112.0(3)
O1 C4 C3 104.9(3)
C5 C4 C3 111.7(3)
O1 C4 H4 109.4
C5 C4 H4 109.4
C3 C4 H4 109.4
C4 C5 C6 114.9(3)
C4 C5 H5A 108.5
C6 C5 H5A 108.5
C4 C5 H5B 108.5
C6 C5 H5B 108.5
H5A C5 H5B 107.5
O4 C6 C1 109.3(3)
O4 C6 C5 107.2(3)
C1 C6 C5 109.8(4)
O4 C6 H6 110.2
C1 C6 H6 110.2
C5 C6 H6 110.2
C8 C7 C16 122.1(4)
C8 C7 S1 116.3(3)
C16 C7 S1 121.5(3)
C7 C8 C9 119.7(4)
C7 C8 H8 120.1
C9 C8 H8 120.1
C10 C9 C8 120.8(4)
C10 C9 H9 119.6
C8 C9 H9 119.6
C9 C10 C11 120.9(4)
C9 C10 H10 119.5
C11 C10 H10 119.5
C10 C11 C16 119.1(4)
C10 C11 C12 120.5(3)
C16 C11 C12 120.3(3)
C13 C12 N3 123.3(4)
C13 C12 C11 118.4(3)
N3 C12 C11 118.2(4)
C12 C13 C14 121.2(4)
C12 C13 H13 119.4
C14 C13 H13 119.4
C15 C14 C13 122.3(4)
C15 C14 H14 118.9
C13 C14 H14 118.9
C14 C15 C16 119.2(4)
C14 C15 H15 120.4
C16 C15 H15 120.4
C11 C16 C15 118.5(4)
C11 C16 C7 117.1(3)
C15 C16 C7 124.4(3)
N3 C17 H17A 109.5
N3 C17 H17B 109.5
H17A C17 H17B 109.5
N3 C17 H17C 109.5
H17A C17 H17C 109.5
H17B C17 H17C 109.5
N3 C18 H18A 109.5
N3 C18 H18B 109.5
H18A C18 H18B 109.5
N3 C18 H18C 109.5
H18A C18 H18C 109.5
H18B C18 H18C 109.5
C20 C19 C28 121.6(3)
C20 C19 S2 116.7(3)
C28 C19 S2 121.5(3)
C19 C20 C21 119.7(4)
C19 C20 H20 120.1
C21 C20 H20 120.1
C22 C21 C20 120.4(4)
C22 C21 H21 119.8
C20 C21 H21 119.8
C21 C22 C23 121.6(4)
C21 C22 H22 119.2
C23 C22 H22 119.2
C22 C23 C28 119.6(3)
C22 C23 C24 120.5(3)
C28 C23 C24 119.8(3)
C25 C24 N4 123.6(4)
C25 C24 C23 118.6(3)
N4 C24 C23 117.8(4)
C24 C25 C26 121.9(4)
C24 C25 H25 119.1
C26 C25 H25 119.1
C27 C26 C25 121.2(4)
C27 C26 H26 119.4
C25 C26 H26 119.4
C26 C27 C28 119.6(4)
C26 C27 H27 120.2
C28 C27 H27 120.2
C23 C28 C27 118.8(3)
C23 C28 C19 117.0(3)
C27 C28 C19 124.2(3)
N4 C29 H29A 109.5
N4 C29 H29B 109.5
H29A C29 H29B 109.5
N4 C29 H29C 109.5
H29A C29 H29C 109.5
H29B C29 H29C 109.5
N4 C30 H30A 109.5
N4 C30 H30B 109.5
H30A C30 H30B 109.5
N4 C30 H30C 109.5
H30A C30 H30C 109.5
H30B C30 H30C 109.5

loop_
_geom_bond_atom_site_label_1
_geom_bond_atom_site_label_2
_geom_bond_distance
S1 O3 1.406(3)
S1 O2 1.419(3)
S1 O1 1.609(3)
S1 C7 1.750(4)
S2 O5 1.417(3)
S2 O6 1.431(3)
S2 O4 1.579(3)
S2 C19 1.756(4)
O1 C4 1.471(4)
O4 C6 1.459(5)
N1 N2 1.244(5)
N1 C1 1.504(6)
N2 C3 1.470(5)
N3 C12 1.409(5)
N3 C18 1.449(6)
N3 C17 1.459(6)
N4 C24 1.425(5)
N4 C30 1.430(6)
N4 C29 1.441(6)
C1 C2 1.503(6)
C1 C6 1.511(5)
C1 H1 0.9800
C2 C3 1.522(6)
C2 H2A 0.9700
C2 H2B 0.9700
C3 C4 1.523(5)
C3 H3 0.9800
C4 C5 1.518(5)
C4 H4 0.9800
C5 C6 1.549(6)
C5 H5A 0.9700
C5 H5B 0.9700
C6 H6 0.9800
C7 C8 1.356(5)
C7 C16 1.432(5)
C8 C9 1.392(6)
C8 H8 0.9300
C9 C10 1.361(6)
C9 H9 0.9300
C10 C11 1.417(5)
C10 H10 0.9300
C11 C16 1.417(5)
C11 C12 1.425(5)
C12 C13 1.361(6)
C13 C14 1.393(5)
C13 H13 0.9300
C14 C15 1.347(5)
C14 H14 0.9300
C15 C16 1.427(5)
C15 H15 0.9300
C17 H17A 0.9600
C17 H17B 0.9600
C17 H17C 0.9600
C18 H18A 0.9600
C18 H18B 0.9600
C18 H18C 0.9600
C19 C20 1.379(5)
C19 C28 1.423(5)
C20 C21 1.392(5)
C20 H20 0.9300
C21 C22 1.349(6)
C21 H21 0.9300
C22 C23 1.410(5)
C22 H22 0.9300
C23 C28 1.415(5)
C23 C24 1.427(5)
C24 C25 1.356(5)
C25 C26 1.386(6)
C25 H25 0.9300
C26 C27 1.362(5)
C26 H26 0.9300
C27 C28 1.417(5)
C27 H27 0.9300
C29 H29A 0.9600
C29 H29B 0.9600
C29 H29C 0.9600
C30 H30A 0.9600
C30 H30B 0.9600
C30 H30C 0.9600

loop_
_geom_torsion_atom_site_label_1
_geom_torsion_atom_site_label_2
_geom_torsion_atom_site_label_3
_geom_torsion_atom_site_label_4
_geom_torsion
O3 S1 O1 C4 84.1(3)
O2 S1 O1 C4 -44.9(3)
C7 S1 O1 C4 -159.8(3)
O5 S2 O4 C6 53.9(3)
O6 S2 O4 C6 -177.1(2)
C19 S2 O4 C6 -61.0(3)
C1 N1 N2 C3 -0.5(5)
N2 N1 C1 C2 -24.9(4)
N2 N1 C1 C6 92.2(4)
N1 C1 C2 C3 36.8(4)
C6 C1 C2 C3 -76.3(4)
N1 N2 C3 C4 -88.9(4)
N1 N2 C3 C2 25.4(4)
C1 C2 C3 N2 -37.4(4)
C1 C2 C3 C4 75.2(4)
S1 O1 C4 C5 -79.8(4)
S1 O1 C4 C3 158.9(3)
N2 C3 C4 O1 172.3(3)
C2 C3 C4 O1 61.8(4)
N2 C3 C4 C5 50.7(5)
C2 C3 C4 C5 -59.7(4)
O1 C4 C5 C6 -79.6(4)
C3 C4 C5 C6 37.8(5)
S2 O4 C6 C1 -91.9(3)
S2 O4 C6 C5 149.2(2)
C2 C1 C6 O4 -58.8(5)
N1 C1 C6 O4 -170.0(3)
C2 C1 C6 C5 58.5(5)
N1 C1 C6 C5 -52.7(4)
C4 C5 C6 O4 82.5(4)
C4 C5 C6 C1 -36.1(5)
O3 S1 C7 C8 -136.5(3)
O2 S1 C7 C8 -4.0(4)
O1 S1 C7 C8 108.4(3)
O3 S1 C7 C16 46.3(3)
O2 S1 C7 C16 178.7(3)
O1 S1 C7 C16 -68.8(3)
C16 C7 C8 C9 0.9(6)
S1 C7 C8 C9 -176.3(3)
C7 C8 C9 C10 -2.2(6)
C8 C9 C10 C11 -0.1(6)
C9 C10 C11 C16 3.7(6)
C9 C10 C11 C12 179.6(4)
C18 N3 C12 C13 28.6(6)
C17 N3 C12 C13 -105.9(5)
C18 N3 C12 C11 -149.8(4)
C17 N3 C12 C11 75.7(5)
C10 C11 C12 C13 -172.8(4)
C16 C11 C12 C13 3.0(5)
C10 C11 C12 N3 5.6(5)
C16 C11 C12 N3 -178.5(3)
N3 C12 C13 C14 179.7(4)
C11 C12 C13 C14 -2.0(6)
C12 C13 C14 C15 -0.3(7)
C13 C14 C15 C16 1.4(6)
C10 C11 C16 C15 174.0(3)
C12 C11 C16 C15 -2.0(5)
C10 C11 C16 C7 -4.7(5)
C12 C11 C16 C7 179.3(3)
C14 C15 C16 C11 -0.3(5)
C14 C15 C16 C7 178.3(4)
C8 C7 C16 C11 2.6(5)
S1 C7 C16 C11 179.6(3)
C8 C7 C16 C15 -176.1(4)
S1 C7 C16 C15 1.0(5)
O5 S2 C19 C20 7.2(4)
O6 S2 C19 C20 -125.9(3)
O4 S2 C19 C20 123.3(3)
O5 S2 C19 C28 -177.7(3)
O6 S2 C19 C28 49.2(4)
O4 S2 C19 C28 -61.5(3)
C28 C19 C20 C21 -2.9(6)
S2 C19 C20 C21 172.2(4)
C19 C20 C21 C22 2.2(7)
C20 C21 C22 C23 1.0(7)
C21 C22 C23 C28 -3.4(6)
C21 C22 C23 C24 179.1(4)
C30 N4 C24 C25 103.7(5)
C29 N4 C24 C25 -28.1(7)
C30 N4 C24 C23 -77.1(5)
C29 N4 C24 C23 151.1(5)
C22 C23 C24 C25 174.1(4)
C28 C23 C24 C25 -3.3(6)
C22 C23 C24 N4 -5.2(6)
C28 C23 C24 N4 177.4(3)
N4 C24 C25 C26 -176.8(4)
C23 C24 C25 C26 3.9(6)
C24 C25 C26 C27 -1.4(7)
C25 C26 C27 C28 -1.9(7)
C22 C23 C28 C27 -177.3(4)
C24 C23 C28 C27 0.2(5)
C22 C23 C28 C19 2.6(5)
C24 C23 C28 C19 -180.0(3)
C26 C27 C28 C23 2.4(6)
C26 C27 C28 C19 -177.5(4)
C20 C19 C28 C23 0.5(5)
S2 C19 C28 C23 -174.4(3)
C20 C19 C28 C27 -179.6(4)
S2 C19 C28 C27 5.5(5)
